data_7109936
loop_
_publ_author_name
'Hikaru Yanai'
'Yoichi Takahashi'
'Haruhiko Fukaya'
'Yasuo Dobashi'
'Takashi Matsumoto'

_publ_section_title
;
 2-(Pyridinium-1-yl)-1,1-bis(triflyl)ethanides: structural behaviour and
 availability as bis(triflyl)ethylating reagents
;
_journal_name_full Chem.Commun.
_journal_page_first 10091
_journal_paper_doi 10.1039/c3cc46171h
_journal_volume 49
_journal_year 2013
_chemical_formula_moiety 'C11 H14 F6 N2 O4 S2'
_chemical_formula_sum 'C11 H14 F6 N2 O4 S2'
_chemical_formula_weight 416.36
_chemical_melting_point 415
_chemical_name_systematic
; 
2-(1-Butyl-1H-imidazol-3-ium-3-yl)-1,1-bis((trifluoromethyl)sulfonyl)ethan-1-ide
;
_space_group_IT_number 14
_symmetry_cell_setting monoclinic
_symmetry_space_group_name_Hall '-P 2ybc'
_symmetry_space_group_name_H-M 'P 1 21/c 1'
_atom_sites_solution_hydrogens geom
_atom_sites_solution_primary direct
_atom_sites_solution_secondary difmap
_audit_creation_date '20 February 2013'
_audit_creation_method SHELXL-97
_cell_angle_alpha 90.00
_cell_angle_beta 107.577(2)
_cell_angle_gamma 90.00
_cell_formula_units_Z 4
_cell_length_a 11.1898(14)
_cell_length_b 12.4495(15)
_cell_length_c 12.4571(15)
_cell_measurement_reflns_used 5265
_cell_measurement_temperature 90
_cell_measurement_theta_max 27.62
_cell_measurement_theta_min 2.37
_cell_volume 1654.3(4)
_computing_cell_refinement 'APEX2 (Bruker AXS, 2006)'
_computing_data_collection 'APEX2 (Bruker AXS, 2006)'
_computing_data_reduction 'SAINT (Bruker AXS, 2004)'
_computing_molecular_graphics 'XSHEL (Bruker AXS,2002)'
_computing_publication_material 'XCIF (Bruker AXS, 2001)'
_computing_structure_refinement 'SHELXL-97 (Sheldrick, 1997)'
_computing_structure_solution 'SHELXS-97 (Sheldrick, 1997)'
_diffrn_ambient_temperature 90
_diffrn_detector_area_resol_mean 8.333
_diffrn_measured_fraction_theta_full 0.998
_diffrn_measured_fraction_theta_max 0.998
_diffrn_measurement_device_type 'Bruker APEXII CCD area detector'
_diffrn_measurement_method 'phi and omega scans'
_diffrn_radiation_monochromator 'Bruker Helios multilayer confocal mirror'
_diffrn_radiation_source 'Bruker TXS fine-focus rotating anode'
_diffrn_radiation_type MoK\a
_diffrn_radiation_wavelength 0.71073
_diffrn_reflns_av_R_equivalents 0.0165
_diffrn_reflns_av_sigmaI/netI 0.0186
_diffrn_reflns_limit_h_max 13
_diffrn_reflns_limit_h_min -10
_diffrn_reflns_limit_k_max 14
_diffrn_reflns_limit_k_min -13
_diffrn_reflns_limit_l_max 14
_diffrn_reflns_limit_l_min -14
_diffrn_reflns_number 7856
_diffrn_reflns_theta_full 25.02
_diffrn_reflns_theta_max 25.02
_diffrn_reflns_theta_min 2.37
_exptl_absorpt_coefficient_mu 0.406
_exptl_absorpt_correction_T_max 0.9454
_exptl_absorpt_correction_T_min 0.8846
_exptl_absorpt_correction_type analytical
_exptl_absorpt_process_details
;
Crystal Faces plugin in Bruker APEX2 software
;
_exptl_crystal_density_diffrn 1.672
_exptl_crystal_density_method 'not measured'
_exptl_crystal_description Block
_exptl_crystal_F_000 848
_exptl_crystal_size_max 0.31
_exptl_crystal_size_mid 0.23
_exptl_crystal_size_min 0.14
_refine_diff_density_max 0.506
_refine_diff_density_min -0.339
_refine_diff_density_rms 0.050
_refine_ls_extinction_method none
_refine_ls_goodness_of_fit_ref 1.006
_refine_ls_hydrogen_treatment constr
_refine_ls_matrix_type full
_refine_ls_number_parameters 227
_refine_ls_number_reflns 2921
_refine_ls_number_restraints 3
_refine_ls_restrained_S_all 1.006
_refine_ls_R_factor_all 0.0310
_refine_ls_R_factor_gt 0.0288
_refine_ls_shift/su_max 0.000
_refine_ls_shift/su_mean 0.000
_refine_ls_structure_factor_coef Fsqd
_refine_ls_weighting_details 'calc w=1/[\s^2^(Fo^2^)+(0.0389P)^2^+1.4223P] where P=(Fo^2^+2Fc^2^)/3'
_refine_ls_weighting_scheme calc
_refine_ls_wR_factor_gt 0.0738
_refine_ls_wR_factor_ref 0.0754
_reflns_number_gt 2716
_reflns_number_total 2921
_reflns_threshold_expression >2sigma(I)
_cod_data_source_file c3cc46171h.txt
_cod_data_source_block CBA09-2n
_cod_original_cell_volume 1654.3(3)
_cod_original_sg_symbol_H-M 'P 21/c'
_cod_database_code 7109936

loop_
_symmetry_equiv_pos_as_xyz
'x, y, z'
'-x, y+1/2, -z+1/2'
'-x, -y, -z'
'x, -y-1/2, z-1/2'

loop_
_atom_site_label
_atom_site_type_symbol
_atom_site_fract_x
_atom_site_fract_y
_atom_site_fract_z
_atom_site_U_iso_or_equiv
_atom_site_adp_type
_atom_site_occupancy
_atom_site_symmetry_multiplicity
_atom_site_calc_flag
_atom_site_refinement_flags
C1 C 0.26896(16) 0.52123(13) -0.15567(13) 0.0140(3) Uani 1 1 d .
H1 H 0.3573 0.5230 -0.1413 0.017 Uiso 1 1 calc R
C2 C 0.07096(16) 0.56995(14) -0.20092(15) 0.0184(4) Uani 1 1 d .
H2 H -0.0030 0.6124 -0.2242 0.022 Uiso 1 1 calc R
C3 C 0.07809(16) 0.46518(14) -0.17192(14) 0.0181(4) Uani 1 1 d .
H3 H 0.0101 0.4200 -0.1707 0.022 Uiso 1 1 calc R
C4 C 0.25584(16) 0.32950(13) -0.10165(13) 0.0147(3) Uani 1 1 d .
H4A H 0.3440 0.3264 -0.1024 0.018 Uiso 1 1 calc R
H4B H 0.2086 0.2729 -0.1529 0.018 Uiso 1 1 calc R
C5 C 0.25155(15) 0.30686(13) 0.01567(13) 0.0135(3) Uani 1 1 d .
C6 C 0.20541(18) 0.08771(14) 0.04493(15) 0.0203(4) Uani 1 1 d .
C7 C 0.29495(18) 0.48067(15) 0.17182(15) 0.0219(4) Uani 1 1 d .
C8 C 0.22715(17) 0.71406(13) -0.21265(15) 0.0186(4) Uani 1 1 d .
H8A H 0.1758 0.7365 -0.2889 0.022 Uiso 1 1 calc R
H8B H 0.3162 0.7149 -0.2108 0.022 Uiso 1 1 calc R
C9 C 0.2082(2) 0.79341(15) -0.12603(19) 0.0293(5) Uani 1 1 d .
H9A H 0.1260 0.7792 -0.1142 0.035 Uiso 1 1 calc R
H9B H 0.2058 0.8671 -0.1565 0.035 Uiso 1 1 calc R
C10 C 0.3123(3) 0.78766(16) -0.01035(18) 0.0442(7) Uani 1 1 d .
H10A H 0.2811 0.8224 0.0475 0.053 Uiso 1 1 calc R
H10B H 0.3295 0.7114 0.0111 0.053 Uiso 1 1 calc R
C11 C 0.4331(2) 0.84131(18) -0.01102(18) 0.0379(5) Uani 1 1 d .
H11A H 0.4640 0.8083 -0.0690 0.057 Uiso 1 1 calc R
H11B H 0.4958 0.8325 0.0628 0.057 Uiso 1 1 calc R
H11C H 0.4181 0.9180 -0.0273 0.057 Uiso 1 1 calc R
F1 F 0.22759(13) 0.06260(9) -0.05112(9) 0.0348(3) Uani 1 1 d D
F2 F 0.31235(10) 0.07866(8) 0.12782(9) 0.0257(3) Uani 1 1 d D
F3 F 0.12520(11) 0.01718(9) 0.06380(11) 0.0338(3) Uani 1 1 d D
F4 F 0.21336(11) 0.45607(9) 0.22575(10) 0.0295(3) Uani 1 1 d D
F5 F 0.38560(12) 0.53866(11) 0.24034(12) 0.0456(4) Uani 1 1 d D
F6 F 0.23590(13) 0.54247(9) 0.08448(10) 0.0376(3) Uani 1 1 d D
N1 N 0.20249(13) 0.43587(11) -0.14440(11) 0.0138(3) Uani 1 1 d .
N2 N 0.19160(13) 0.60377(11) -0.19026(11) 0.0152(3) Uani 1 1 d .
O1 O 0.03634(11) 0.22101(10) -0.06492(10) 0.0208(3) Uani 1 1 d .
O2 O 0.12123(11) 0.23998(10) 0.14350(10) 0.0181(3) Uani 1 1 d .
O3 O 0.39737(12) 0.29485(11) 0.22462(10) 0.0262(3) Uani 1 1 d .
O4 O 0.45650(12) 0.40695(11) 0.08296(11) 0.0263(3) Uani 1 1 d .
S1 S 0.14137(4) 0.22509(3) 0.03597(3) 0.01320(12) Uani 1 1 d .
S2 S 0.36220(4) 0.36018(3) 0.12566(3) 0.01632(12) Uani 1 1 d .

loop_
_atom_site_aniso_label
_atom_site_aniso_U_11
_atom_site_aniso_U_22
_atom_site_aniso_U_33
_atom_site_aniso_U_23
_atom_site_aniso_U_13
_atom_site_aniso_U_12
C1 0.0135(8) 0.0191(8) 0.0091(7) -0.0002(6) 0.0029(6) -0.0007(7)
C2 0.0112(8) 0.0203(9) 0.0220(9) 0.0023(7) 0.0026(7) 0.0002(7)
C3 0.0123(8) 0.0195(9) 0.0208(9) 0.0014(7) 0.0025(7) -0.0026(7)
C4 0.0172(8) 0.0135(8) 0.0132(8) -0.0004(6) 0.0045(7) 0.0023(7)
C5 0.0141(8) 0.0142(8) 0.0114(8) -0.0014(6) 0.0024(6) -0.0005(6)
C6 0.0262(10) 0.0168(9) 0.0174(9) 0.0008(7) 0.0060(7) 0.0008(7)
C7 0.0257(10) 0.0229(9) 0.0192(9) -0.0084(7) 0.0099(8) -0.0088(8)
C8 0.0168(9) 0.0181(9) 0.0190(9) 0.0076(7) 0.0024(7) -0.0024(7)
C9 0.0309(11) 0.0144(9) 0.0512(13) 0.0022(8) 0.0254(10) 0.0000(8)
C10 0.102(2) 0.0163(9) 0.0234(11) 0.0014(8) 0.0326(13) 0.0014(11)
C11 0.0462(14) 0.0293(11) 0.0257(11) -0.0042(9) -0.0078(9) 0.0074(10)
F1 0.0618(8) 0.0222(6) 0.0233(6) -0.0022(5) 0.0173(6) 0.0123(6)
F2 0.0244(6) 0.0239(6) 0.0264(6) 0.0070(4) 0.0040(5) 0.0070(4)
F3 0.0357(7) 0.0181(6) 0.0448(7) 0.0060(5) 0.0079(5) -0.0073(5)
F4 0.0356(7) 0.0297(6) 0.0325(6) -0.0101(5) 0.0242(5) -0.0070(5)
F5 0.0389(7) 0.0499(8) 0.0504(8) -0.0367(7) 0.0171(6) -0.0245(6)
F6 0.0667(9) 0.0211(6) 0.0294(6) 0.0001(5) 0.0210(6) 0.0091(6)
N1 0.0142(7) 0.0151(7) 0.0113(7) -0.0005(5) 0.0027(5) 0.0003(6)
N2 0.0152(7) 0.0160(7) 0.0133(7) 0.0019(6) 0.0028(6) -0.0010(6)
O1 0.0175(6) 0.0219(7) 0.0184(6) -0.0004(5) -0.0016(5) -0.0037(5)
O2 0.0174(6) 0.0218(6) 0.0167(6) -0.0005(5) 0.0075(5) -0.0010(5)
O3 0.0240(7) 0.0346(8) 0.0138(6) -0.0002(5) -0.0034(5) -0.0010(6)
O4 0.0172(7) 0.0355(8) 0.0277(7) -0.0087(6) 0.0094(6) -0.0092(6)
S1 0.0131(2) 0.0137(2) 0.0117(2) -0.00059(15) 0.00197(16) -0.00062(15)
S2 0.0124(2) 0.0220(2) 0.0134(2) -0.00379(16) 0.00210(16) -0.00298(16)

loop_
_atom_type_symbol
_atom_type_description
_atom_type_scat_dispersion_real
_atom_type_scat_dispersion_imag
_atom_type_scat_source
C C 0.0033 0.0016 'International Tables Vol C Tables 4.2.6.8 and 6.1.1.4'
H H 0.0000 0.0000 'International Tables Vol C Tables 4.2.6.8 and 6.1.1.4'
N N 0.0061 0.0033 'International Tables Vol C Tables 4.2.6.8 and 6.1.1.4'
O O 0.0106 0.0060 'International Tables Vol C Tables 4.2.6.8 and 6.1.1.4'
F F 0.0171 0.0103 'International Tables Vol C Tables 4.2.6.8 and 6.1.1.4'
S S 0.1246 0.1234 'International Tables Vol C Tables 4.2.6.8 and 6.1.1.4'

loop_
_geom_angle_atom_site_label_1
_geom_angle_atom_site_label_2
_geom_angle_atom_site_label_3
_geom_angle
N2 C1 N1 108.79(14)
N2 C1 H1 125.6
N1 C1 H1 125.6
C3 C2 N2 106.96(15)
C3 C2 H2 126.5
N2 C2 H2 126.5
C2 C3 N1 107.22(15)
C2 C3 H3 126.4
N1 C3 H3 126.4
N1 C4 C5 112.88(13)
N1 C4 H4A 109.0
C5 C4 H4A 109.0
N1 C4 H4B 109.0
C5 C4 H4B 109.0
H4A C4 H4B 107.8
C4 C5 S1 120.10(12)
C4 C5 S2 119.11(12)
S1 C5 S2 120.74(10)
F3 C6 F2 107.76(14)
F3 C6 F1 108.89(15)
F2 C6 F1 108.07(15)
F3 C6 S1 110.69(13)
F2 C6 S1 111.59(12)
F1 C6 S1 109.75(12)
F4 C7 F5 108.09(14)
F4 C7 F6 107.46(16)
F5 C7 F6 107.79(16)
F4 C7 S2 112.27(12)
F5 C7 S2 109.80(13)
F6 C7 S2 111.28(12)
N2 C8 C9 111.42(14)
N2 C8 H8A 109.3
C9 C8 H8A 109.3
N2 C8 H8B 109.3
C9 C8 H8B 109.3
H8A C8 H8B 108.0
C8 C9 C10 113.59(16)
C8 C9 H9A 108.8
C10 C9 H9A 108.8
C8 C9 H9B 108.8
C10 C9 H9B 108.8
H9A C9 H9B 107.7
C11 C10 C9 113.29(17)
C11 C10 H10A 108.9
C9 C10 H10A 108.9
C11 C10 H10B 108.9
C9 C10 H10B 108.9
H10A C10 H10B 107.7
C10 C11 H11A 109.5
C10 C11 H11B 109.5
H11A C11 H11B 109.5
C10 C11 H11C 109.5
H11A C11 H11C 109.5
H11B C11 H11C 109.5
C1 N1 C3 108.51(14)
C1 N1 C4 125.05(14)
C3 N1 C4 126.31(14)
C1 N2 C2 108.51(14)
C1 N2 C8 126.37(14)
C2 N2 C8 125.12(14)
O2 S1 O1 120.16(7)
O2 S1 C5 113.09(8)
O1 S1 C5 109.49(8)
O2 S1 C6 103.34(8)
O1 S1 C6 102.71(8)
C5 S1 C6 106.40(8)
O3 S2 O4 120.46(8)
O3 S2 C5 114.93(8)
O4 S2 C5 107.45(8)
O3 S2 C7 103.04(8)
O4 S2 C7 101.51(8)
C5 S2 C7 107.79(8)

loop_
_geom_bond_atom_site_label_1
_geom_bond_atom_site_label_2
_geom_bond_distance
C1 N2 1.329(2)
C1 N1 1.329(2)
C1 H1 0.9500
C2 C3 1.349(3)
C2 N2 1.382(2)
C2 H2 0.9500
C3 N1 1.378(2)
C3 H3 0.9500
C4 N1 1.484(2)
C4 C5 1.503(2)
C4 H4A 0.9900
C4 H4B 0.9900
C5 S1 1.6759(17)
C5 S2 1.6812(16)
C6 F3 1.326(2)
C6 F2 1.328(2)
C6 F1 1.331(2)
C6 S1 1.8446(18)
C7 F4 1.323(2)
C7 F5 1.325(2)
C7 F6 1.334(2)
C7 S2 1.8461(19)
C8 N2 1.479(2)
C8 C9 1.524(3)
C8 H8A 0.9900
C8 H8B 0.9900
C9 C10 1.557(3)
C9 H9A 0.9900
C9 H9B 0.9900
C10 C11 1.511(4)
C10 H10A 0.9900
C10 H10B 0.9900
C11 H11A 0.9800
C11 H11B 0.9800
C11 H11C 0.9800
O1 S1 1.4392(12)
O2 S1 1.4359(12)
O3 S2 1.4292(13)
O4 S2 1.4403(13)

loop_
_geom_torsion_atom_site_label_1
_geom_torsion_atom_site_label_2
_geom_torsion_atom_site_label_3
_geom_torsion_atom_site_label_4
_geom_torsion
N2 C2 C3 N1 -0.27(19)
N1 C4 C5 S1 102.07(15)
N1 C4 C5 S2 -80.60(16)
N2 C8 C9 C10 76.8(2)
C8 C9 C10 C11 76.8(2)
N2 C1 N1 C3 -0.51(18)
N2 C1 N1 C4 -176.65(14)
C2 C3 N1 C1 0.49(19)
C2 C3 N1 C4 176.56(15)
C5 C4 N1 C1 106.37(18)
C5 C4 N1 C3 -69.1(2)
N1 C1 N2 C2 0.34(18)
N1 C1 N2 C8 179.66(15)
C3 C2 N2 C1 -0.03(19)
C3 C2 N2 C8 -179.37(15)
C9 C8 N2 C1 -111.23(19)
C9 C8 N2 C2 68.0(2)
C4 C5 S1 O2 -159.63(12)
S2 C5 S1 O2 23.08(13)
C4 C5 S1 O1 -22.72(15)
S2 C5 S1 O1 159.99(10)
C4 C5 S1 C6 87.60(14)
S2 C5 S1 C6 -89.68(12)
F3 C6 S1 O2 59.17(14)
F2 C6 S1 O2 -60.85(14)
F1 C6 S1 O2 179.39(12)
F3 C6 S1 O1 -66.48(14)
F2 C6 S1 O1 173.50(12)
F1 C6 S1 O1 53.74(14)
F3 C6 S1 C5 178.50(12)
F2 C6 S1 C5 58.49(14)
F1 C6 S1 C5 -61.28(14)
C4 C5 S2 O3 -146.25(12)
S1 C5 S2 O3 31.06(14)
C4 C5 S2 O4 -9.18(15)
S1 C5 S2 O4 168.13(10)
C4 C5 S2 C7 99.51(14)
S1 C5 S2 C7 -83.18(12)
F4 C7 S2 O3 -48.04(14)
F5 C7 S2 O3 72.22(14)
F6 C7 S2 O3 -168.53(13)
F4 C7 S2 O4 -173.36(12)
F5 C7 S2 O4 -53.10(15)
F6 C7 S2 O4 66.15(14)
F4 C7 S2 C5 73.88(14)
F5 C7 S2 C5 -165.86(13)
F6 C7 S2 C5 -46.61(15)
